data_4327821
loop_
_publ_author_name
'Tracey M. McLean'
'Janice L. Moody'
'Mark R. Waterland'
'Shane G. Telfer'

_publ_section_title
;
 Luminescent Rhenium(I)-Dipyrrinato Complexes
;
_journal_name_full 'Inorganic Chemistry'
_journal_page_first 446
_journal_page_last 455
_journal_paper_doi 10.1021/ic201877t
_journal_volume 51
_journal_year 2012
_chemical_formula_sum 'C26 H29 Cl N3 O5 Re'
_chemical_formula_weight 685.17
_chemical_name_systematic
;
 ?
;
_space_group_IT_number 2
_symmetry_cell_setting triclinic
_symmetry_space_group_name_Hall '-P 1'
_symmetry_space_group_name_H-M 'P -1'
_atom_sites_solution_hydrogens geom
_atom_sites_solution_primary direct
_atom_sites_solution_secondary difmap
_audit_creation_method SHELXL-97
_cell_angle_alpha 109.901(3)
_cell_angle_beta 90.817(4)
_cell_angle_gamma 113.659(2)
_cell_formula_units_Z 4
_cell_length_a 13.3468(8)
_cell_length_b 13.6931(6)
_cell_length_c 17.8206(9)
_cell_measurement_reflns_used 2006
_cell_measurement_temperature 123(2)
_cell_measurement_theta_max 70.62
_cell_measurement_theta_min 7.31
_cell_volume 2761.6(3)
_computing_cell_refinement 'FSProcess in Process-Auto (Rigaku, 1998)'
_computing_data_collection 'CrystalClear (Rigaku, 2005)'
_computing_data_reduction 'FSProcess in Process-Auto (Rigaku, 1998)'
_computing_structure_refinement 'SHELXL-97 (Sheldrick, 1997)'
_computing_structure_solution 'SHELXS97 (Sheldrick, 2008)'
_diffrn_ambient_temperature 123(2)
_diffrn_detector_area_resol_mean 10
_diffrn_measured_fraction_theta_full 0.948
_diffrn_measured_fraction_theta_max 0.948
_diffrn_measurement_device_type 'Rigaku Spider'
_diffrn_measurement_method \w-scans
_diffrn_radiation_monochromator 'Rigaku VariMax-HF Confocal Optical System'
_diffrn_radiation_source 'Rigaku MM007 rotating anode'
_diffrn_radiation_type CuK\a
_diffrn_radiation_wavelength 1.54178
_diffrn_reflns_av_R_equivalents 0.0806
_diffrn_reflns_av_sigmaI/netI 0.0989
_diffrn_reflns_limit_h_max 15
_diffrn_reflns_limit_h_min -12
_diffrn_reflns_limit_k_max 16
_diffrn_reflns_limit_k_min -16
_diffrn_reflns_limit_l_max 21
_diffrn_reflns_limit_l_min -21
_diffrn_reflns_number 35725
_diffrn_reflns_theta_full 66.59
_diffrn_reflns_theta_max 66.59
_diffrn_reflns_theta_min 6.53
_exptl_absorpt_coefficient_mu 9.825
_exptl_absorpt_correction_T_max 1.0
_exptl_absorpt_correction_T_min 0.28
_exptl_absorpt_correction_type multi-scan
_exptl_absorpt_process_details '(ABSCOR; Higashi, 1995)'
_exptl_crystal_colour orange
_exptl_crystal_density_diffrn 1.648
_exptl_crystal_description plate
_exptl_crystal_F_000 1352
_exptl_crystal_size_max 0.30
_exptl_crystal_size_mid 0.20
_exptl_crystal_size_min 0.01
_refine_diff_density_max 1.564
_refine_diff_density_min -1.692
_refine_diff_density_rms 0.155
_refine_ls_extinction_coef 0.00030(3)
_refine_ls_extinction_expression Fc^*^=kFc[1+0.001xFc^2^\l^3^/sin(2\q)]^-1/4^
_refine_ls_extinction_method SHELXL
_refine_ls_goodness_of_fit_ref 1.051
_refine_ls_hydrogen_treatment constr
_refine_ls_matrix_type full
_refine_ls_number_parameters 658
_refine_ls_number_reflns 9252
_refine_ls_number_restraints 114
_refine_ls_restrained_S_all 1.063
_refine_ls_R_factor_all 0.0658
_refine_ls_R_factor_gt 0.0505
_refine_ls_shift/su_max 0.002
_refine_ls_shift/su_mean 0.000
_refine_ls_structure_factor_coef Fsqd
_refine_ls_weighting_details 'calc w=1/[\s^2^(Fo^2^)+(0.0318P)^2^+9.6319P] where P=(Fo^2^+2Fc^2^)/3'
_refine_ls_weighting_scheme calc
_refine_ls_wR_factor_gt 0.1144
_refine_ls_wR_factor_ref 0.1231
_reflns_number_gt 7191
_reflns_number_total 9252
_reflns_threshold_expression >2sigma(I)
_cod_data_source_file ic201877t_si_002_01.cif
_cod_data_source_block 1A
_cod_original_cell_volume 2761.6(2)
_cod_database_code 4327821

loop_
_symmetry_equiv_pos_as_xyz
'x, y, z'
'-x, -y, -z'

loop_
_atom_site_label
_atom_site_type_symbol
_atom_site_fract_x
_atom_site_fract_y
_atom_site_fract_z
_atom_site_U_iso_or_equiv
_atom_site_adp_type
_atom_site_occupancy
_atom_site_symmetry_multiplicity
_atom_site_calc_flag
_atom_site_refinement_flags
Re1 Re 1.16866(3) 0.86879(3) -0.607324(19) 0.02789(13) Uani 1 1 d .
Re2 Re 0.66932(3) 0.85246(3) 0.056846(19) 0.03040(13) Uani 1 1 d .
O22 O 1.1953(5) 1.1113(5) -0.5862(4) 0.0541(17) Uani 1 1 d U
Cl1 Cl 1.36283(15) 0.95051(14) -0.53383(11) 0.0329(4) Uani 1 1 d .
Cl2 Cl 0.86011(17) 0.92564(16) 0.02058(11) 0.0371(5) Uani 1 1 d .
N1 N 1.1643(5) 0.7101(4) -0.6080(3) 0.0281(15) Uani 1 1 d .
N2 N 1.1255(5) 0.8892(5) -0.4883(4) 0.0285(15) Uani 1 1 d .
N3 N 0.6262(5) 0.8872(5) -0.0448(3) 0.0287(15) Uani 1 1 d .
N4 N 0.6424(5) 0.6881(5) -0.0332(3) 0.0291(15) Uani 1 1 d .
N100 N 1.0170(6) 0.8102(6) 0.0337(4) 0.0507(17) Uani 1 1 d U
H100 H 0.9761 0.8476 0.0247 0.061 Uiso 1 1 calc R
N200 N 1.4598(5) 1.1870(5) -0.3837(4) 0.0334(16) Uani 1 1 d .
H200 H 1.4394 1.1160 -0.4256 0.040 Uiso 1 1 calc R
O1 O 1.1602(5) 0.5700(5) -0.1633(4) 0.0543(17) Uani 1 1 d U
O2 O 1.3297(5) 0.5955(5) -0.1920(3) 0.0487(16) Uani 1 1 d U
O3 O 0.6614(4) 0.5645(4) -0.5421(3) 0.0398(14) Uani 1 1 d U
O4 O 0.8407(4) 0.6571(4) -0.4871(3) 0.0301(12) Uani 1 1 d U
O20 O 1.2530(5) 0.8444(5) -0.7687(4) 0.0509(16) Uani 1 1 d U
O21 O 0.9331(5) 0.7599(5) -0.7021(3) 0.0454(15) Uani 1 1 d U
O50 O 0.4350(5) 0.7655(5) 0.0933(4) 0.0477(15) Uani 1 1 d U
O51 O 0.7271(6) 1.0970(5) 0.1795(4) 0.0582(17) Uani 1 1 d U
O52 O 0.7486(5) 0.7958(5) 0.1927(3) 0.0557(17) Uani 1 1 d U
C2 C 1.1670(6) 0.6258(6) -0.6724(5) 0.0317(19) Uani 1 1 d .
H2 H 1.1607 0.6232 -0.7263 0.038 Uiso 1 1 calc R
C3 C 1.1805(6) 0.5400(6) -0.6506(5) 0.0329(19) Uani 1 1 d .
H3 H 1.1852 0.4725 -0.6857 0.039 Uiso 1 1 calc R
C4 C 1.1855(6) 0.5759(6) -0.5677(4) 0.0308(19) Uani 1 1 d .
H4 H 1.1938 0.5368 -0.5348 0.037 Uiso 1 1 calc R
C5 C 1.1760(6) 0.6814(5) -0.5402(4) 0.0273(18) Uani 1 1 d .
C6 C 1.1679(6) 0.7416(6) -0.4619(4) 0.0283(18) Uani 1 1 d .
C7 C 1.1412(7) 0.8362(6) -0.4370(4) 0.0318(19) Uani 1 1 d .
C8 C 1.1232(6) 0.8920(6) -0.3588(5) 0.0318(19) Uani 1 1 d .
H8 H 1.1307 0.8749 -0.3122 0.038 Uiso 1 1 calc R
C9 C 1.0934(7) 0.9741(6) -0.3629(4) 0.0327(19) Uani 1 1 d .
H9 H 1.0744 1.0241 -0.3202 0.039 Uiso 1 1 calc R
C10 C 1.0960(6) 0.9707(6) -0.4421(5) 0.035(2) Uani 1 1 d .
H10 H 1.0790 1.0201 -0.4611 0.042 Uiso 1 1 calc R
C11 C 1.1838(7) 0.7003(6) -0.3969(4) 0.0290(18) Uani 1 1 d .
C12 C 1.0952(7) 0.6445(6) -0.3655(5) 0.035(2) Uani 1 1 d .
H12 H 1.0222 0.6289 -0.3866 0.042 Uiso 1 1 calc R
C13 C 1.1117(7) 0.6111(6) -0.3035(5) 0.036(2) Uani 1 1 d .
H13 H 1.0499 0.5728 -0.2820 0.043 Uiso 1 1 calc R
C14 C 1.2917(6) 0.7231(6) -0.3656(4) 0.0312(18) Uani 1 1 d .
H14 H 1.3533 0.7619 -0.3872 0.037 Uiso 1 1 calc R
C15 C 1.3088(7) 0.6890(6) -0.3030(5) 0.034(2) Uani 1 1 d .
H15 H 1.3816 0.7040 -0.2821 0.041 Uiso 1 1 calc R
C16 C 1.2188(7) 0.6331(6) -0.2716(4) 0.0322(19) Uani 1 1 d .
C17 C 1.2297(8) 0.5967(7) -0.2036(5) 0.041(2) Uani 1 1 d .
C18 C 1.3457(9) 0.5584(9) -0.1275(6) 0.063(3) Uani 1 1 d U
H18A H 1.3417 0.6118 -0.0758 0.095 Uiso 1 1 calc R
H18B H 1.4187 0.5575 -0.1245 0.095 Uiso 1 1 calc R
H18C H 1.2875 0.4808 -0.1386 0.095 Uiso 1 1 calc R
C20 C 1.2211(7) 0.8540(7) -0.7071(5) 0.040(2) Uani 1 1 d U
C21 C 1.0204(7) 0.8006(6) -0.6654(5) 0.0336(19) Uani 1 1 d U
C22 C 1.1839(7) 1.0184(6) -0.5959(4) 0.0352(19) Uani 1 1 d U
C30 C 0.6349(7) 0.5961(6) -0.0182(5) 0.039(2) Uani 1 1 d .
H30 H 0.6277 0.5890 0.0328 0.046 Uiso 1 1 calc R
C31 C 0.6393(7) 0.5109(6) -0.0888(5) 0.043(2) Uani 1 1 d .
H31 H 0.6353 0.4380 -0.0939 0.052 Uiso 1 1 calc R
C32 C 0.6507(6) 0.5553(6) -0.1485(4) 0.034(2) Uani 1 1 d .
H32 H 0.6569 0.5187 -0.2029 0.040 Uiso 1 1 calc R
C33 C 0.6515(6) 0.6652(6) -0.1141(4) 0.0270(17) Uani 1 1 d .
C34 C 0.6500(6) 0.7351(6) -0.1556(4) 0.0280(18) Uani 1 1 d .
C35 C 0.6343(6) 0.8338(6) -0.1262(5) 0.0298(18) Uani 1 1 d .
C36 C 0.6188(6) 0.8975(6) -0.1712(5) 0.034(2) Uani 1 1 d .
H36 H 0.6204 0.8812 -0.2273 0.040 Uiso 1 1 calc R
C37 C 0.6012(7) 0.9863(6) -0.1182(5) 0.037(2) Uani 1 1 d .
H37 H 0.5862 1.0419 -0.1304 0.045 Uiso 1 1 calc R
C38 C 0.6098(7) 0.9783(6) -0.0415(5) 0.036(2) Uani 1 1 d .
H38 H 0.6045 1.0319 0.0070 0.043 Uiso 1 1 calc R
C39 C 0.6700(7) 0.6996(6) -0.2412(4) 0.0286(18) Uani 1 1 d .
C40 C 0.5826(6) 0.6259(6) -0.3066(4) 0.0291(18) Uani 1 1 d .
H40 H 0.5083 0.5948 -0.2976 0.035 Uiso 1 1 calc R
C41 C 0.7783(6) 0.7460(6) -0.2550(4) 0.0300(18) Uani 1 1 d .
H41 H 0.8375 0.7966 -0.2104 0.036 Uiso 1 1 calc R
C42 C 0.8009(6) 0.7192(6) -0.3335(4) 0.0283(18) Uani 1 1 d .
H42 H 0.8750 0.7509 -0.3428 0.034 Uiso 1 1 calc R
C43 C 0.6054(7) 0.5984(6) -0.3852(4) 0.0294(18) Uani 1 1 d .
H43 H 0.5463 0.5473 -0.4297 0.035 Uiso 1 1 calc R
C44 C 0.7127(6) 0.6445(5) -0.3991(4) 0.0237(17) Uani 1 1 d .
C45 C 0.7327(7) 0.6168(6) -0.4839(5) 0.0320(19) Uani 1 1 d .
C46 C 0.8673(8) 0.6420(8) -0.5663(5) 0.049(2) Uani 1 1 d .
H46A H 0.8358 0.5596 -0.5999 0.074 Uiso 1 1 calc R
H46B H 0.9482 0.6757 -0.5626 0.074 Uiso 1 1 calc R
H46C H 0.8363 0.6802 -0.5908 0.074 Uiso 1 1 calc R
C50 C 0.5246(8) 0.7979(6) 0.0795(5) 0.0347(19) Uani 1 1 d U
C51 C 0.7033(7) 1.0053(7) 0.1331(5) 0.043(2) Uani 1 1 d .
C52 C 0.7173(7) 0.8183(6) 0.1428(5) 0.039(2) Uani 1 1 d .
C100 C 1.0632(9) 0.7767(8) -0.0423(5) 0.060(2) Uani 1 1 d U
H10A H 1.1194 0.8475 -0.0469 0.072 Uiso 1 1 calc R
H10B H 1.1017 0.7299 -0.0376 0.072 Uiso 1 1 calc R
C101 C 0.9788(10) 0.7104(11) -0.1181(7) 0.103(4) Uani 1 1 d U
H10C H 0.9363 0.6311 -0.1218 0.155 Uiso 1 1 calc R
H10D H 1.0162 0.7099 -0.1650 0.155 Uiso 1 1 calc R
H10E H 0.9284 0.7465 -0.1172 0.155 Uiso 1 1 calc R
C102 C 0.9350(9) 0.7070(8) 0.0496(6) 0.068(2) Uani 1 1 d U
H10F H 0.8774 0.6549 0.0006 0.081 Uiso 1 1 calc R
H10G H 0.8977 0.7340 0.0944 0.081 Uiso 1 1 calc R
C103 C 0.9902(10) 0.6394(8) 0.0718(7) 0.084(3) Uani 1 1 d U
H10H H 1.0246 0.6094 0.0268 0.126 Uiso 1 1 calc R
H10I H 0.9340 0.5751 0.0824 0.126 Uiso 1 1 calc R
H10J H 1.0472 0.6903 0.1204 0.126 Uiso 1 1 calc R
C104 C 1.1051(7) 0.8957(7) 0.1042(5) 0.042(2) Uani 1 1 d .
H10K H 1.1521 0.9620 0.0903 0.051 Uiso 1 1 calc R
H10L H 1.1527 0.8605 0.1151 0.051 Uiso 1 1 calc R
C105 C 1.0624(8) 0.9390(7) 0.1799(5) 0.051(3) Uani 1 1 d .
H10M H 1.0121 0.9706 0.1691 0.076 Uiso 1 1 calc R
H10N H 1.1250 0.9994 0.2227 0.076 Uiso 1 1 calc R
H10O H 1.0221 0.8754 0.1975 0.076 Uiso 1 1 calc R
C200 C 1.5143(7) 1.1815(7) -0.3122(5) 0.042(2) Uani 1 1 d .
H20A H 1.5195 1.2457 -0.2625 0.050 Uiso 1 1 calc R
H20B H 1.5907 1.1910 -0.3191 0.050 Uiso 1 1 calc R
C201 C 1.4501(8) 1.0682(7) -0.3023(5) 0.050(2) Uani 1 1 d .
H20C H 1.3779 1.0631 -0.2883 0.075 Uiso 1 1 calc R
H20D H 1.4922 1.0640 -0.2589 0.075 Uiso 1 1 calc R
H20E H 1.4387 1.0043 -0.3531 0.075 Uiso 1 1 calc R
C202 C 1.5413(7) 1.2749(7) -0.4116(5) 0.041(2) Uani 1 1 d .
H20F H 1.6080 1.2601 -0.4192 0.049 Uiso 1 1 calc R
H20G H 1.5649 1.3522 -0.3687 0.049 Uiso 1 1 calc R
C203 C 1.4954(7) 1.2751(7) -0.4906(5) 0.042(2) Uani 1 1 d .
H20H H 1.4634 1.1966 -0.5317 0.063 Uiso 1 1 calc R
H20I H 1.5556 1.3258 -0.5095 0.063 Uiso 1 1 calc R
H20J H 1.4377 1.3029 -0.4812 0.063 Uiso 1 1 calc R
C204 C 1.3550(6) 1.2007(6) -0.3712(4) 0.035(2) Uani 1 1 d .
H20K H 1.3082 1.1437 -0.3491 0.043 Uiso 1 1 calc R
H20L H 1.3140 1.1823 -0.4246 0.043 Uiso 1 1 calc R
C205 C 1.3705(7) 1.3192(7) -0.3150(5) 0.043(2) Uani 1 1 d .
H20M H 1.4131 1.3398 -0.2623 0.065 Uiso 1 1 calc R
H20N H 1.2977 1.3187 -0.3078 0.065 Uiso 1 1 calc R
H20O H 1.4108 1.3758 -0.3387 0.065 Uiso 1 1 calc R

loop_
_atom_site_aniso_label
_atom_site_aniso_U_11
_atom_site_aniso_U_22
_atom_site_aniso_U_33
_atom_site_aniso_U_23
_atom_site_aniso_U_13
_atom_site_aniso_U_12
Re1 0.0278(2) 0.02704(18) 0.0320(2) 0.01651(14) -0.00020(16) 0.01061(16)
Re2 0.0370(3) 0.03069(19) 0.0268(2) 0.01319(15) 0.00830(16) 0.01567(17)
O22 0.063(4) 0.040(3) 0.072(3) 0.032(2) 0.005(3) 0.026(3)
Cl1 0.0270(11) 0.0293(8) 0.0392(10) 0.0127(7) -0.0022(8) 0.0096(8)
Cl2 0.0363(12) 0.0414(10) 0.0387(11) 0.0197(8) 0.0073(9) 0.0178(9)
N1 0.031(4) 0.021(3) 0.032(3) 0.011(2) 0.000(3) 0.010(3)
N2 0.023(4) 0.024(3) 0.042(4) 0.018(3) 0.001(3) 0.010(3)
N3 0.036(4) 0.027(3) 0.025(3) 0.013(3) 0.006(3) 0.013(3)
N4 0.037(4) 0.028(3) 0.028(3) 0.010(3) 0.006(3) 0.020(3)
N100 0.058(4) 0.056(3) 0.049(4) 0.015(3) 0.005(3) 0.039(3)
N200 0.029(4) 0.032(3) 0.034(4) 0.011(3) 0.002(3) 0.009(3)
O1 0.056(4) 0.066(3) 0.055(3) 0.038(3) 0.011(3) 0.028(3)
O2 0.048(3) 0.063(3) 0.050(3) 0.036(3) 0.008(2) 0.025(3)
O3 0.034(3) 0.049(3) 0.028(3) 0.010(2) 0.003(2) 0.012(2)
O4 0.032(3) 0.031(2) 0.026(2) 0.0112(19) 0.008(2) 0.012(2)
O20 0.053(4) 0.065(3) 0.049(3) 0.034(3) 0.010(3) 0.028(3)
O21 0.038(3) 0.052(3) 0.048(3) 0.029(2) -0.004(2) 0.013(2)
O50 0.046(3) 0.042(3) 0.062(3) 0.024(2) 0.020(3) 0.022(3)
O51 0.074(4) 0.044(3) 0.052(3) 0.012(2) 0.012(3) 0.026(3)
O52 0.068(4) 0.060(3) 0.042(3) 0.027(3) 0.004(3) 0.024(3)
C2 0.031(5) 0.032(4) 0.032(4) 0.014(3) 0.000(4) 0.011(4)
C3 0.036(5) 0.024(3) 0.041(5) 0.013(3) 0.004(4) 0.014(3)
C4 0.030(5) 0.029(4) 0.035(4) 0.014(3) 0.001(4) 0.013(3)
C5 0.027(5) 0.022(3) 0.032(4) 0.011(3) 0.003(3) 0.010(3)
C6 0.022(4) 0.027(4) 0.039(4) 0.019(3) 0.005(4) 0.008(3)
C7 0.033(5) 0.037(4) 0.034(4) 0.021(3) 0.005(4) 0.017(4)
C8 0.033(5) 0.027(4) 0.036(4) 0.014(3) 0.005(4) 0.012(3)
C9 0.034(5) 0.034(4) 0.027(4) 0.006(3) 0.007(4) 0.016(4)
C10 0.022(5) 0.030(4) 0.056(5) 0.021(4) 0.002(4) 0.011(4)
C11 0.032(5) 0.030(4) 0.031(4) 0.019(3) 0.005(4) 0.012(3)
C12 0.026(5) 0.040(4) 0.042(5) 0.018(4) -0.002(4) 0.013(4)
C13 0.031(5) 0.039(4) 0.045(5) 0.025(4) 0.009(4) 0.013(4)
C14 0.027(5) 0.036(4) 0.039(4) 0.023(3) 0.007(4) 0.014(4)
C15 0.031(5) 0.036(4) 0.042(5) 0.022(4) 0.002(4) 0.017(4)
C16 0.036(5) 0.032(4) 0.035(4) 0.016(3) 0.005(4) 0.018(4)
C17 0.048(6) 0.046(5) 0.038(5) 0.022(4) 0.011(4) 0.024(5)
C18 0.068(5) 0.076(5) 0.058(4) 0.040(4) 0.000(3) 0.031(4)
C20 0.038(4) 0.042(3) 0.046(4) 0.025(3) -0.004(3) 0.017(3)
C21 0.037(4) 0.034(3) 0.037(3) 0.020(3) 0.008(3) 0.017(3)
C22 0.039(4) 0.034(3) 0.033(3) 0.016(3) 0.000(3) 0.014(3)
C30 0.041(5) 0.034(4) 0.041(5) 0.020(4) 0.000(4) 0.011(4)
C31 0.057(6) 0.028(4) 0.052(5) 0.020(4) 0.007(5) 0.022(4)
C32 0.038(5) 0.031(4) 0.028(4) 0.010(3) -0.002(4) 0.013(4)
C33 0.034(5) 0.027(3) 0.020(4) 0.009(3) 0.007(3) 0.013(3)
C34 0.031(5) 0.031(4) 0.024(4) 0.014(3) 0.007(3) 0.012(3)
C35 0.027(5) 0.027(3) 0.039(4) 0.016(3) 0.006(4) 0.012(3)
C36 0.036(5) 0.039(4) 0.034(4) 0.023(3) 0.006(4) 0.016(4)
C37 0.047(6) 0.035(4) 0.044(5) 0.024(4) 0.005(4) 0.023(4)
C38 0.043(6) 0.035(4) 0.036(4) 0.012(3) 0.010(4) 0.023(4)
C39 0.033(5) 0.028(4) 0.029(4) 0.014(3) 0.005(4) 0.015(3)
C40 0.023(5) 0.033(4) 0.033(4) 0.020(3) 0.005(3) 0.008(3)
C41 0.026(5) 0.034(4) 0.032(4) 0.017(3) 0.005(4) 0.011(4)
C42 0.027(5) 0.027(3) 0.028(4) 0.009(3) 0.000(3) 0.010(3)
C43 0.034(5) 0.025(3) 0.028(4) 0.010(3) 0.001(4) 0.010(3)
C44 0.029(5) 0.024(3) 0.025(4) 0.013(3) 0.005(3) 0.016(3)
C45 0.034(5) 0.027(4) 0.036(4) 0.014(3) 0.004(4) 0.013(4)
C46 0.046(6) 0.062(6) 0.032(5) 0.022(4) 0.016(4) 0.012(5)
C50 0.039(4) 0.035(3) 0.033(3) 0.010(3) 0.014(3) 0.021(3)
C51 0.045(6) 0.049(5) 0.032(4) 0.020(4) 0.008(4) 0.014(4)
C52 0.054(6) 0.038(4) 0.032(4) 0.017(4) 0.015(4) 0.024(4)
C100 0.067(5) 0.067(4) 0.052(4) 0.012(4) 0.001(4) 0.044(4)
C101 0.092(8) 0.126(8) 0.071(7) -0.014(6) -0.017(6) 0.070(6)
C102 0.064(5) 0.059(4) 0.066(4) 0.008(4) 0.015(4) 0.027(4)
C103 0.091(8) 0.050(5) 0.096(7) 0.024(5) 0.027(6) 0.019(5)
C104 0.046(6) 0.042(4) 0.039(5) 0.022(4) 0.000(4) 0.014(4)
C105 0.073(7) 0.050(5) 0.034(5) 0.019(4) 0.005(5) 0.030(5)
C200 0.053(6) 0.041(4) 0.038(5) 0.019(4) 0.002(4) 0.024(4)
C201 0.060(7) 0.056(5) 0.041(5) 0.026(4) 0.006(5) 0.025(5)
C202 0.034(6) 0.036(4) 0.057(6) 0.025(4) 0.011(4) 0.014(4)
C203 0.044(6) 0.041(4) 0.046(5) 0.022(4) 0.013(4) 0.018(4)
C204 0.028(5) 0.045(4) 0.033(4) 0.020(4) 0.002(4) 0.011(4)
C205 0.039(6) 0.051(5) 0.047(5) 0.021(4) 0.016(4) 0.024(4)

loop_
_atom_type_symbol
_atom_type_description
_atom_type_scat_dispersion_real
_atom_type_scat_dispersion_imag
_atom_type_scat_source
C C 0.0181 0.0091 'International Tables Vol C Tables 4.2.6.8 and 6.1.1.4'
H H 0.0000 0.0000 'International Tables Vol C Tables 4.2.6.8 and 6.1.1.4'
N N 0.0311 0.0180 'International Tables Vol C Tables 4.2.6.8 and 6.1.1.4'
O O 0.0492 0.0322 'International Tables Vol C Tables 4.2.6.8 and 6.1.1.4'
Re Re -5.2083 5.8923 'International Tables Vol C Tables 4.2.6.8 and 6.1.1.4'
Cl Cl 0.3639 0.7018 'International Tables Vol C Tables 4.2.6.8 and 6.1.1.4'

loop_
_geom_angle_atom_site_label_1
_geom_angle_atom_site_label_2
_geom_angle_atom_site_label_3
_geom_angle
C20 Re1 C21 88.9(3)
C20 Re1 C22 89.0(3)
C21 Re1 C22 90.4(3)
C20 Re1 N1 94.1(3)
C21 Re1 N1 95.0(3)
C22 Re1 N1 173.7(3)
C20 Re1 N2 174.2(3)
C21 Re1 N2 96.8(3)
C22 Re1 N2 92.3(3)
N1 Re1 N2 84.1(2)
C20 Re1 Cl1 90.3(2)
C21 Re1 Cl1 177.7(2)
C22 Re1 Cl1 91.6(2)
N1 Re1 Cl1 82.92(16)
N2 Re1 Cl1 84.00(16)
C50 Re2 C52 89.2(4)
C50 Re2 C51 90.7(3)
C52 Re2 C51 89.4(3)
C50 Re2 N3 95.0(3)
C52 Re2 N3 175.0(3)
C51 Re2 N3 93.3(3)
C50 Re2 N4 93.7(3)
C52 Re2 N4 92.5(3)
C51 Re2 N4 175.2(3)
N3 Re2 N4 84.5(2)
C50 Re2 Cl2 177.4(2)
C52 Re2 Cl2 93.3(3)
C51 Re2 Cl2 89.9(3)
N3 Re2 Cl2 82.46(18)
N4 Re2 Cl2 85.59(18)
C2 N1 C5 106.1(6)
C2 N1 Re1 125.6(5)
C5 N1 Re1 127.5(4)
C10 N2 C7 105.0(6)
C10 N2 Re1 126.3(5)
C7 N2 Re1 127.8(5)
C38 N3 C35 105.7(6)
C38 N3 Re2 126.4(5)
C35 N3 Re2 126.5(5)
C30 N4 C33 107.0(6)
C30 N4 Re2 125.8(5)
C33 N4 Re2 126.1(4)
C104 N100 C100 112.3(7)
C104 N100 C102 113.6(7)
C100 N100 C102 113.0(7)
C104 N100 H100 105.7
C100 N100 H100 105.7
C102 N100 H100 105.7
C204 N200 C200 113.6(6)
C204 N200 C202 113.2(6)
C200 N200 C202 110.9(6)
C204 N200 H200 106.1
C200 N200 H200 106.1
C202 N200 H200 106.1
C17 O2 C18 114.8(7)
C45 O4 C46 115.2(6)
N1 C2 C3 111.9(6)
N1 C2 H2 124.0
C3 C2 H2 124.0
C4 C3 C2 105.5(6)
C4 C3 H3 127.3
C2 C3 H3 127.3
C3 C4 C5 108.0(6)
C3 C4 H4 126.0
C5 C4 H4 126.0
C6 C5 N1 124.8(6)
C6 C5 C4 126.5(7)
N1 C5 C4 108.4(6)
C5 C6 C7 126.6(7)
C5 C6 C11 117.9(6)
C7 C6 C11 115.4(7)
N2 C7 C6 124.2(7)
N2 C7 C8 108.7(6)
C6 C7 C8 127.0(7)
C9 C8 C7 107.4(7)
C9 C8 H8 126.3
C7 C8 H8 126.3
C8 C9 C10 106.7(7)
C8 C9 H9 126.7
C10 C9 H9 126.7
N2 C10 C9 112.1(7)
N2 C10 H10 123.9
C9 C10 H10 123.9
C12 C11 C14 119.8(7)
C12 C11 C6 120.8(7)
C14 C11 C6 119.4(7)
C11 C12 C13 120.1(7)
C11 C12 H12 119.9
C13 C12 H12 119.9
C12 C13 C16 120.8(8)
C12 C13 H13 119.6
C16 C13 H13 119.6
C15 C14 C11 120.3(7)
C15 C14 H14 119.9
C11 C14 H14 119.9
C16 C15 C14 119.5(7)
C16 C15 H15 120.3
C14 C15 H15 120.3
C15 C16 C13 119.5(7)
C15 C16 C17 123.0(7)
C13 C16 C17 117.5(8)
O1 C17 O2 122.6(8)
O1 C17 C16 125.8(9)
O2 C17 C16 111.6(8)
O2 C18 H18A 109.5
O2 C18 H18B 109.5
H18A C18 H18B 109.5
O2 C18 H18C 109.5
H18A C18 H18C 109.5
H18B C18 H18C 109.5
O20 C20 Re1 179.7(9)
O21 C21 Re1 178.0(7)
O22 C22 Re1 177.6(7)
N4 C30 C31 110.9(7)
N4 C30 H30 124.6
C31 C30 H30 124.6
C32 C31 C30 106.0(7)
C32 C31 H31 127.0
C30 C31 H31 127.0
C31 C32 C33 107.6(7)
C31 C32 H32 126.2
C33 C32 H32 126.2
N4 C33 C34 124.8(6)
N4 C33 C32 108.5(6)
C34 C33 C32 126.4(7)
C35 C34 C33 127.4(7)
C35 C34 C39 116.4(6)
C33 C34 C39 116.2(6)
C34 C35 N3 124.3(6)
C34 C35 C36 127.4(7)
N3 C35 C36 108.2(6)
C37 C36 C35 107.3(7)
C37 C36 H36 126.4
C35 C36 H36 126.4
C36 C37 C38 106.1(6)
C36 C37 H37 126.9
C38 C37 H37 126.9
N3 C38 C37 112.6(7)
N3 C38 H38 123.7
C37 C38 H38 123.7
C41 C39 C40 119.9(7)
C41 C39 C34 118.3(6)
C40 C39 C34 121.7(7)
C43 C40 C39 119.4(7)
C43 C40 H40 120.3
C39 C40 H40 120.3
C39 C41 C42 120.6(7)
C39 C41 H41 119.7
C42 C41 H41 119.7
C41 C42 C44 119.2(7)
C41 C42 H42 120.4
C44 C42 H42 120.4
C44 C43 C40 120.8(7)
C44 C43 H43 119.6
C40 C43 H43 119.6
C43 C44 C42 120.0(7)
C43 C44 C45 119.0(6)
C42 C44 C45 120.9(7)
O3 C45 O4 123.9(8)
O3 C45 C44 124.5(8)
O4 C45 C44 111.7(6)
O4 C46 H46A 109.5
O4 C46 H46B 109.5
H46A C46 H46B 109.5
O4 C46 H46C 109.5
H46A C46 H46C 109.5
H46B C46 H46C 109.5
O50 C50 Re2 179.0(7)
O51 C51 Re2 177.7(8)
O52 C52 Re2 177.4(8)
C101 C100 N100 114.6(9)
C101 C100 H10A 108.6
N100 C100 H10A 108.6
C101 C100 H10B 108.6
N100 C100 H10B 108.6
H10A C100 H10B 107.6
C100 C101 H10C 109.5
C100 C101 H10D 109.5
H10C C101 H10D 109.5
C100 C101 H10E 109.5
H10C C101 H10E 109.5
H10D C101 H10E 109.5
N100 C102 C103 112.9(9)
N100 C102 H10F 109.0
C103 C102 H10F 109.0
N100 C102 H10G 109.0
C103 C102 H10G 109.0
H10F C102 H10G 107.8
C102 C103 H10H 109.5
C102 C103 H10I 109.5
H10H C103 H10I 109.5
C102 C103 H10J 109.5
H10H C103 H10J 109.5
H10I C103 H10J 109.5
N100 C104 C105 114.1(8)
N100 C104 H10K 108.7
C105 C104 H10K 108.7
N100 C104 H10L 108.7
C105 C104 H10L 108.7
H10K C104 H10L 107.6
C104 C105 H10M 109.5
C104 C105 H10N 109.5
H10M C105 H10N 109.5
C104 C105 H10O 109.5
H10M C105 H10O 109.5
H10N C105 H10O 109.5
N200 C200 C201 111.7(6)
N200 C200 H20A 109.3
C201 C200 H20A 109.3
N200 C200 H20B 109.3
C201 C200 H20B 109.3
H20A C200 H20B 107.9
C200 C201 H20C 109.5
C200 C201 H20D 109.5
H20C C201 H20D 109.5
C200 C201 H20E 109.5
H20C C201 H20E 109.5
H20D C201 H20E 109.5
N200 C202 C203 113.8(6)
N200 C202 H20F 108.8
C203 C202 H20F 108.8
N200 C202 H20G 108.8
C203 C202 H20G 108.8
H20F C202 H20G 107.7
C202 C203 H20H 109.5
C202 C203 H20I 109.5
H20H C203 H20I 109.5
C202 C203 H20J 109.5
H20H C203 H20J 109.5
H20I C203 H20J 109.5
N200 C204 C205 115.3(6)
N200 C204 H20K 108.5
C205 C204 H20K 108.5
N200 C204 H20L 108.5
C205 C204 H20L 108.5
H20K C204 H20L 107.5
C204 C205 H20M 109.5
C204 C205 H20N 109.5
H20M C205 H20N 109.5
C204 C205 H20O 109.5
H20M C205 H20O 109.5
H20N C205 H20O 109.5

loop_
_geom_bond_atom_site_label_1
_geom_bond_atom_site_label_2
_geom_bond_distance
Re1 C20 1.896(10)
Re1 C21 1.913(8)
Re1 C22 1.913(7)
Re1 N1 2.145(5)
Re1 N2 2.161(6)
Re1 Cl1 2.5023(18)
Re2 C50 1.876(9)
Re2 C52 1.918(8)
Re2 C51 1.927(9)
Re2 N3 2.147(5)
Re2 N4 2.155(6)
Re2 Cl2 2.519(2)
O22 C22 1.168(8)
N1 C2 1.336(9)
N1 C5 1.417(8)
N2 C10 1.347(9)
N2 C7 1.405(8)
N3 C38 1.334(8)
N3 C35 1.414(9)
N4 C30 1.341(8)
N4 C33 1.387(8)
N100 C104 1.477(10)
N100 C100 1.502(11)
N100 C102 1.522(12)
N100 H100 0.9300
N200 C204 1.494(9)
N200 C200 1.496(9)
N200 C202 1.501(9)
N200 H200 0.9300
O1 C17 1.199(10)
O2 C17 1.355(10)
O2 C18 1.450(9)
O3 C45 1.189(8)
O4 C45 1.331(9)
O4 C46 1.427(8)
O20 C20 1.168(10)
O21 C21 1.143(9)
O50 C50 1.160(9)
O51 C51 1.153(9)
O52 C52 1.157(9)
C2 C3 1.430(9)
C2 H2 0.9500
C3 C4 1.380(10)
C3 H3 0.9500
C4 C5 1.418(9)
C4 H4 0.9500
C5 C6 1.390(10)
C6 C7 1.409(10)
C6 C11 1.498(9)
C7 C8 1.420(10)
C8 C9 1.357(10)
C8 H8 0.9500
C9 C10 1.398(10)
C9 H9 0.9500
C10 H10 0.9500
C11 C12 1.370(10)
C11 C14 1.408(10)
C12 C13 1.378(10)
C12 H12 0.9500
C13 C16 1.403(10)
C13 H13 0.9500
C14 C15 1.395(9)
C14 H14 0.9500
C15 C16 1.383(10)
C15 H15 0.9500
C16 C17 1.484(10)
C18 H18A 0.9800
C18 H18B 0.9800
C18 H18C 0.9800
C30 C31 1.415(11)
C30 H30 0.9500
C31 C32 1.376(10)
C31 H31 0.9500
C32 C33 1.413(9)
C32 H32 0.9500
C33 C34 1.400(9)
C34 C35 1.376(9)
C34 C39 1.497(10)
C35 C36 1.437(9)
C36 C37 1.371(10)
C36 H36 0.9500
C37 C38 1.414(10)
C37 H37 0.9500
C38 H38 0.9500
C39 C41 1.391(10)
C39 C40 1.398(9)
C40 C43 1.393(10)
C40 H40 0.9500
C41 C42 1.391(10)
C41 H41 0.9500
C42 C44 1.407(9)
C42 H42 0.9500
C43 C44 1.379(10)
C43 H43 0.9500
C44 C45 1.484(10)
C46 H46A 0.9800
C46 H46B 0.9800
C46 H46C 0.9800
C100 C101 1.489(12)
C100 H10A 0.9900
C100 H10B 0.9900
C101 H10C 0.9800
C101 H10D 0.9800
C101 H10E 0.9800
C102 C103 1.530(14)
C102 H10F 0.9900
C102 H10G 0.9900
C103 H10H 0.9800
C103 H10I 0.9800
C103 H10J 0.9800
C104 C105 1.498(11)
C104 H10K 0.9900
C104 H10L 0.9900
C105 H10M 0.9800
C105 H10N 0.9800
C105 H10O 0.9800
C200 C201 1.515(10)
C200 H20A 0.9900
C200 H20B 0.9900
C201 H20C 0.9800
C201 H20D 0.9800
C201 H20E 0.9800
C202 C203 1.527(10)
C202 H20F 0.9900
C202 H20G 0.9900
C203 H20H 0.9800
C203 H20I 0.9800
C203 H20J 0.9800
C204 C205 1.515(10)
C204 H20K 0.9900
C204 H20L 0.9900
C205 H20M 0.9800
C205 H20N 0.9800
C205 H20O 0.9800
